data_7158173
loop_
_publ_author_name
'Abeysekera, Amila M.'
'Averkiev, Boris B.'
'Le Magueres, Pierre'
'Aaker\"oy, Christer B'

_publ_section_title
;
 Intermolecular binding preferences of haloethynyl halogen-bond donors as
 a function of molecular electrostatic potentials in a family of
 <i>N</i>-(pyridin-2-yl)amides.
;
_journal_issue 30
_journal_name_full 'Organic &amp; biomolecular chemistry'
_journal_page_first 6671
_journal_page_last 6681
_journal_paper_doi 10.1039/d1ob01133b
_journal_volume 19
_journal_year 2021
_chemical_formula_moiety 'C14 H9 Cl N2 O'
_chemical_formula_sum 'C14 H9 Cl N2 O'
_chemical_formula_weight 256.68
_space_group_crystal_system monoclinic
_space_group_IT_number 14
_space_group_name_Hall '-P 2ybc'
_space_group_name_H-M_alt 'P 1 21/c 1'
_atom_sites_solution_hydrogens difmap
_atom_sites_solution_primary dual
_audit_creation_date 2021-04-26
_audit_creation_method
;
Olex2 1.3-ac4
(compiled 2020.11.27 svn.r5f609507 for Rigaku Oxford Diffraction, GUI svn.r6214)
;
_audit_update_record
;
2021-06-10 deposited with the CCDC.	2021-07-12 downloaded from the CCDC.
;
_cell_angle_alpha 90
_cell_angle_beta 99.571(2)
_cell_angle_gamma 90
_cell_formula_units_Z 4
_cell_length_a 5.10890(10)
_cell_length_b 22.0087(4)
_cell_length_c 10.5605(2)
_cell_measurement_reflns_used 6026
_cell_measurement_temperature 100.00(10)
_cell_measurement_theta_max 74.1920
_cell_measurement_theta_min 4.6920
_cell_volume 1170.90(4)
_computing_cell_refinement 'CrysAlisPro 1.171.41.76a (Rigaku OD, 2020)'
_computing_data_collection 'CrysAlisPro 1.171.41.76a (Rigaku OD, 2020)'
_computing_data_reduction 'CrysAlisPro 1.171.41.76a (Rigaku OD, 2020)'
_computing_molecular_graphics 'Olex2 1.3-ac4 (Dolomanov et al., 2009)'
_computing_publication_material 'Olex2 1.3-ac4 (Dolomanov et al., 2009)'
_computing_structure_refinement 'SHELXL 2018/3 (Sheldrick, 2015)'
_computing_structure_solution 'SHELXT  (Sheldrick, 2015)'
_diffrn_ambient_environment N~2~
_diffrn_ambient_temperature 100.00(10)
_diffrn_detector 'Hybrid Pixel Array Detector'
_diffrn_detector_area_resol_mean 10.0000
_diffrn_detector_type HyPix
_diffrn_measured_fraction_theta_full 0.995
_diffrn_measured_fraction_theta_max 0.920
_diffrn_measurement_details
;
List of Runs (angles in degrees, time in seconds):

  # Type    Start    End  Width  t~exp~   \w     \q     \k     \f   Frames
#--------------------------------------------------------------------------
  1  \w     29.00  69.00   0.50    1.60    --  101.80 -61.00  30.00   80
  2  \w     29.00  69.00   0.50    1.60    --  101.80 -61.00  60.00   80
  3  \w     29.00  69.00   0.50    1.60    --  101.80 -61.00 120.00   80
  4  \w     29.00  69.00   0.50    1.60    --  101.80 -61.00 -90.00   80
  5  \w     29.00  69.00   0.50    1.60    --  101.80 -61.00-120.00   80
  6  \w    122.00 174.00   0.50    1.60    --  101.80  45.00-150.00  104
  7  \w     30.00 118.00   0.50    0.40    --   45.89  60.00 135.00  176
  8  \w    -28.00  30.00   0.50    0.40    --  -45.89  19.00 120.00  116
  9  \w    -44.00  27.00   0.50    0.40    --  -45.89  37.00  90.00  142
 10  \w    -53.00 -20.00   0.50    1.60    --  -91.75  45.00  60.00   66
 11  \w    -53.00 -20.00   0.50    1.60    --  -91.75  45.00  30.00   66
 12  \w    -68.00   0.00   0.50    0.40    --  -45.89  77.00-150.00  136
 13  \w    -53.00 -20.00   0.50    1.60    --  -91.75  45.00-150.00   66
 14  \w    -53.00 -20.00   0.50    1.60    --  -91.75  45.00-120.00   66
 15  \w   -163.00-122.00   0.50    1.60    --  -91.75 -45.00 -60.00   82
 16  \w   -163.00-127.00   0.50    1.60    --  -91.75 -61.00 -90.00   72
 17  \w   -163.00-126.00   0.50    1.60    --  -91.75 -77.00 -30.00   74
 18  \w   -163.00-127.00   0.50    1.60    --  -91.75 -61.00-120.00   72
 19  \w   -163.00-127.00   0.50    1.60    --  -91.75 -61.00 -30.00   72
 20  \w    -82.00 -29.00   0.50    0.40    --  -45.89 125.00 120.00  106
 21  \w   -163.00-127.00   0.50    1.60    --  -91.75 -61.00  90.00   72
 22  \w   -163.00-126.00   0.50    1.60    --  -91.75 -77.00  60.00   74
 23  \w   -163.00-122.00   0.50    1.60    --  -91.75 -45.00   0.00   82
 24  \w   -163.00-121.00   0.50    1.60    --  -91.75 -94.00 120.00   84
;
_diffrn_measurement_device 'four-circle diffractometer'
_diffrn_measurement_device_type 'XtaLAB Synergy, Dualflex, HyPix'
_diffrn_measurement_method '\w scans'
_diffrn_orient_matrix_type 'CrysAlisPro convention (1999,Acta A55,543-557)'
_diffrn_orient_matrix_UB_11 0.2911374000
_diffrn_orient_matrix_UB_12 0.0205352000
_diffrn_orient_matrix_UB_13 0.0111693000
_diffrn_orient_matrix_UB_21 -0.0401649000
_diffrn_orient_matrix_UB_22 0.0448920000
_diffrn_orient_matrix_UB_23 0.1070078000
_diffrn_orient_matrix_UB_31 0.0844749000
_diffrn_orient_matrix_UB_32 -0.0496389000
_diffrn_orient_matrix_UB_33 0.1015227000
_diffrn_radiation_monochromator mirror
_diffrn_radiation_probe x-ray
_diffrn_radiation_type 'Cu K\a'
_diffrn_radiation_wavelength 1.54184
_diffrn_reflns_av_R_equivalents 0.0218
_diffrn_reflns_av_unetI/netI 0.0176
_diffrn_reflns_Laue_measured_fraction_full 0.995
_diffrn_reflns_Laue_measured_fraction_max 0.920
_diffrn_reflns_limit_h_max 6
_diffrn_reflns_limit_h_min -6
_diffrn_reflns_limit_k_max 22
_diffrn_reflns_limit_k_min -27
_diffrn_reflns_limit_l_max 13
_diffrn_reflns_limit_l_min -10
_diffrn_reflns_number 8652
_diffrn_reflns_point_group_measured_fraction_full 0.995
_diffrn_reflns_point_group_measured_fraction_max 0.920
_diffrn_reflns_theta_full 67.684
_diffrn_reflns_theta_max 75.387
_diffrn_reflns_theta_min 4.017
_diffrn_source 'micro-focus sealed X-ray tube'
_diffrn_source_type 'PhotonJet (Cu) X-ray Source'
_exptl_absorpt_coefficient_mu 2.786
_exptl_absorpt_correction_T_max 1.00000
_exptl_absorpt_correction_T_min 0.89283
_exptl_absorpt_correction_type multi-scan
_exptl_absorpt_process_details
;
CrysAlisPro 1.171.41.76a (Rigaku Oxford Diffraction, 2020)
Empirical absorption correction using spherical harmonics,
implemented in SCALE3 ABSPACK scaling algorithm.
;
_exptl_crystal_colour colourless
_exptl_crystal_colour_primary colourless
_exptl_crystal_density_diffrn 1.456
_exptl_crystal_description plate
_exptl_crystal_F_000 528
_exptl_crystal_size_max 0.168
_exptl_crystal_size_mid 0.079
_exptl_crystal_size_min 0.028
_refine_diff_density_max 0.236
_refine_diff_density_min -0.209
_refine_diff_density_rms 0.038
_refine_ls_extinction_method none
_refine_ls_goodness_of_fit_ref 1.063
_refine_ls_hydrogen_treatment refall
_refine_ls_matrix_type full
_refine_ls_number_parameters 199
_refine_ls_number_reflns 2241
_refine_ls_number_restraints 0
_refine_ls_restrained_S_all 1.063
_refine_ls_R_factor_all 0.0275
_refine_ls_R_factor_gt 0.0259
_refine_ls_shift/su_max 0.002
_refine_ls_shift/su_mean 0.000
_refine_ls_structure_factor_coef Fsqd
_refine_ls_weighting_details 'w=1/[\s^2^(Fo^2^)+(0.0329P)^2^+0.4354P] where P=(Fo^2^+2Fc^2^)/3'
_refine_ls_weighting_scheme calc
_refine_ls_wR_factor_gt 0.0673
_refine_ls_wR_factor_ref 0.0683
_reflns_Friedel_coverage 0.000
_reflns_number_gt 2101
_reflns_number_total 2241
_reflns_threshold_expression 'I > 2\s(I)'
_cod_data_source_file d1ob01133b2.cif
_cod_data_source_block Bz-act-Cl
_cod_depositor_comments 'Adding full bibliography for 7158173--7158183.cif.'
_cod_database_code 7158173
_shelx_shelxl_version_number 2018/3
_chemical_oxdiff_formula 'C14 H9 N2 O Cl'
_shelx_space_group_comment
;
The symmetry employed for this shelxl refinement is uniquely defined
by the following loop, which should always be used as a source of
symmetry information in preference to the above space-group names.
They are only intended as comments.
;
_reflns_odcompleteness_completeness 99.95
_reflns_odcompleteness_iscentric 1
_reflns_odcompleteness_theta 66.97
_olex2_refinement_description
;
;
_olex2_submission_special_instructions 'No special instructions were received'
_oxdiff_exptl_absorpt_empirical_details
;
Empirical correction (ABSPACK) includes:
- Absorption correction using spherical harmonics
- Frame scaling
;
_oxdiff_exptl_absorpt_empirical_full_max 1.182
_oxdiff_exptl_absorpt_empirical_full_min 0.844

loop_
_space_group_symop_operation_xyz
'x, y, z'
'-x, y+1/2, -z+1/2'
'-x, -y, -z'
'x, -y-1/2, z-1/2'

loop_
_atom_site_label
_atom_site_type_symbol
_atom_site_fract_x
_atom_site_fract_y
_atom_site_fract_z
_atom_site_U_iso_or_equiv
_atom_site_adp_type
_atom_site_occupancy
_atom_site_site_symmetry_order
_atom_site_calc_flag
_atom_site_refinement_flags_posn
_atom_site_refinement_flags_adp
_atom_site_refinement_flags_occupancy
_atom_site_disorder_assembly
_atom_site_disorder_group
Cl12 Cl -0.27524(6) 0.65769(2) 0.06889(3) 0.02803(11) Uani 1 1 d . . . . .
O9 O 1.01737(18) 0.35816(4) 0.20977(8) 0.0240(2) Uani 1 1 d . . . . .
N7 N 0.9821(2) 0.42670(5) 0.36935(10) 0.0186(2) Uani 1 1 d . . . . .
N6 N 0.6939(2) 0.50506(5) 0.38572(9) 0.0196(2) Uani 1 1 d . . . . .
C4 C 0.3311(2) 0.53098(5) 0.21747(11) 0.0194(2) Uani 1 1 d . . . . .
C1 C 0.7623(2) 0.46034(5) 0.31101(11) 0.0178(2) Uani 1 1 d . . . . .
C18 C 1.4929(2) 0.31309(5) 0.35616(12) 0.0209(3) Uani 1 1 d . . . . .
C10 C 0.1186(3) 0.57197(6) 0.17105(12) 0.0220(3) Uani 1 1 d . . . . .
C8 C 1.0872(2) 0.37634(5) 0.31945(11) 0.0185(2) Uani 1 1 d . . . . .
C2 C 0.6200(3) 0.44793(6) 0.18845(12) 0.0218(3) Uani 1 1 d . . . . .
C13 C 1.2952(2) 0.34259(5) 0.40939(12) 0.0187(3) Uani 1 1 d . . . . .
C5 C 0.4812(2) 0.53851(5) 0.33948(11) 0.0201(3) Uani 1 1 d . . . . .
C3 C 0.4035(3) 0.48363(6) 0.14276(11) 0.0223(3) Uani 1 1 d . . . . .
C11 C -0.0482(3) 0.60787(6) 0.12834(12) 0.0232(3) Uani 1 1 d . . . . .
C17 C 1.6797(3) 0.27738(6) 0.43281(13) 0.0236(3) Uani 1 1 d . . . . .
C14 C 1.2842(3) 0.33548(5) 0.53953(12) 0.0212(3) Uani 1 1 d . . . . .
C16 C 1.6684(3) 0.27019(6) 0.56256(13) 0.0253(3) Uani 1 1 d . . . . .
C15 C 1.4713(3) 0.29913(6) 0.61555(12) 0.0250(3) Uani 1 1 d . . . . .
H5 H 0.433(3) 0.5704(7) 0.3951(14) 0.019(3) Uiso 1 1 d . . . . .
H2 H 0.676(3) 0.4166(7) 0.1411(15) 0.027(4) Uiso 1 1 d . . . . .
H18 H 1.499(3) 0.3179(7) 0.2666(15) 0.023(4) Uiso 1 1 d . . . . .
H14 H 1.146(3) 0.3557(7) 0.5764(14) 0.023(4) Uiso 1 1 d . . . . .
H17 H 1.814(3) 0.2577(7) 0.3966(15) 0.027(4) Uiso 1 1 d . . . . .
H16 H 1.795(3) 0.2445(7) 0.6151(16) 0.029(4) Uiso 1 1 d . . . . .
H3 H 0.301(3) 0.4765(7) 0.0591(15) 0.029(4) Uiso 1 1 d . . . . .
H7 H 1.057(3) 0.4411(7) 0.4418(16) 0.026(4) Uiso 1 1 d . . . . .
H15 H 1.460(3) 0.2944(8) 0.7061(17) 0.035(4) Uiso 1 1 d . . . . .

loop_
_atom_site_aniso_label
_atom_site_aniso_U_11
_atom_site_aniso_U_22
_atom_site_aniso_U_33
_atom_site_aniso_U_23
_atom_site_aniso_U_13
_atom_site_aniso_U_12
Cl12 0.02863(19) 0.02757(18) 0.02628(17) 0.00056(11) -0.00014(12) 0.00990(12)
O9 0.0261(5) 0.0268(5) 0.0180(4) -0.0045(4) 0.0009(3) 0.0021(4)
N7 0.0210(5) 0.0186(5) 0.0150(5) -0.0009(4) -0.0006(4) -0.0001(4)
N6 0.0214(5) 0.0200(5) 0.0167(5) -0.0010(4) 0.0012(4) -0.0010(4)
C4 0.0190(6) 0.0185(6) 0.0201(6) 0.0032(4) 0.0010(4) -0.0027(5)
C1 0.0191(6) 0.0167(5) 0.0172(5) 0.0026(4) 0.0021(4) -0.0024(4)
C18 0.0221(6) 0.0187(6) 0.0220(6) -0.0019(5) 0.0034(5) -0.0031(5)
C10 0.0226(6) 0.0222(6) 0.0201(6) -0.0001(5) 0.0006(5) -0.0025(5)
C8 0.0195(6) 0.0181(5) 0.0181(5) -0.0001(4) 0.0034(4) -0.0026(4)
C2 0.0261(7) 0.0206(6) 0.0179(6) -0.0021(5) 0.0008(5) 0.0002(5)
C13 0.0200(6) 0.0154(6) 0.0201(6) -0.0011(4) 0.0012(5) -0.0031(4)
C5 0.0207(6) 0.0191(6) 0.0200(6) -0.0005(5) 0.0022(5) -0.0009(5)
C3 0.0249(6) 0.0238(6) 0.0166(6) 0.0011(5) -0.0014(5) -0.0023(5)
C11 0.0245(7) 0.0233(6) 0.0208(6) -0.0019(5) 0.0007(5) 0.0006(5)
C17 0.0202(6) 0.0194(6) 0.0311(7) -0.0026(5) 0.0040(5) -0.0016(5)
C14 0.0240(7) 0.0183(6) 0.0209(6) -0.0013(5) 0.0029(5) -0.0012(5)
C16 0.0244(6) 0.0184(6) 0.0303(7) 0.0023(5) -0.0034(5) -0.0010(5)
C15 0.0311(7) 0.0220(6) 0.0205(6) 0.0017(5) 0.0004(5) -0.0014(5)

loop_
_atom_type_symbol
_atom_type_description
_atom_type_scat_dispersion_real
_atom_type_scat_dispersion_imag
_atom_type_scat_source
C C 0.0181 0.0091 'International Tables Vol C Tables 4.2.6.8 and 6.1.1.4'
H H 0.0000 0.0000 'International Tables Vol C Tables 4.2.6.8 and 6.1.1.4'
Cl Cl 0.3639 0.7018 'International Tables Vol C Tables 4.2.6.8 and 6.1.1.4'
N N 0.0311 0.0180 'International Tables Vol C Tables 4.2.6.8 and 6.1.1.4'
O O 0.0492 0.0322 'International Tables Vol C Tables 4.2.6.8 and 6.1.1.4'

loop_
_exptl_crystal_face_index_h
_exptl_crystal_face_index_k
_exptl_crystal_face_index_l
_exptl_crystal_face_perp_dist
0 3 -1 0.0325
0 -3 1 0.0413
1 5 -1 0.0501
0 -2 -1 0.0167
0 5 1 0.0302
-1 -2 0 0.0334
-1 -5 1 0.0293
1 2 -2 0.0417
2 1 -3 0.0558
-1 3 1 0.0300
-1 0 3 0.0255
1 -3 -1 0.0551
0 -3 -1 0.0131
-1 10 4 0.0186
1 -11 -4 0.0076

loop_
_geom_angle_atom_site_label_1
_geom_angle_atom_site_label_2
_geom_angle_atom_site_label_3
_geom_angle
_geom_angle_site_symmetry_1
_geom_angle_site_symmetry_3
_geom_angle_publ_flag
C1 N7 H7 113.9(10) . . ?
C8 N7 C1 126.44(10) . . ?
C8 N7 H7 119.7(11) . . ?
C5 N6 C1 117.66(10) . . ?
C5 C4 C10 120.63(11) . . ?
C3 C4 C10 122.28(11) . . ?
C3 C4 C5 117.06(11) . . ?
N7 C1 C2 123.94(11) . . ?
N6 C1 N7 113.39(10) . . ?
N6 C1 C2 122.63(11) . . ?
C13 C18 H18 119.4(9) . . ?
C17 C18 C13 120.14(12) . . ?
C17 C18 H18 120.5(9) . . ?
C11 C10 C4 176.04(14) . . ?
O9 C8 N7 123.83(11) . . ?
O9 C8 C13 120.20(11) . . ?
N7 C8 C13 115.95(10) . . ?
C1 C2 H2 118.9(10) . . ?
C3 C2 C1 118.39(11) . . ?
C3 C2 H2 122.7(10) . . ?
C18 C13 C8 117.37(11) . . ?
C14 C13 C18 119.71(11) . . ?
C14 C13 C8 122.68(11) . . ?
N6 C5 C4 124.10(11) . . ?
N6 C5 H5 116.7(8) . . ?
C4 C5 H5 119.2(8) . . ?
C4 C3 H3 119.2(9) . . ?
C2 C3 C4 120.10(11) . . ?
C2 C3 H3 120.7(9) . . ?
C10 C11 Cl12 179.37(13) . . ?
C18 C17 C16 120.14(12) . . ?
C18 C17 H17 119.9(9) . . ?
C16 C17 H17 119.9(10) . . ?
C13 C14 C15 119.75(12) . . ?
C13 C14 H14 119.7(9) . . ?
C15 C14 H14 120.5(9) . . ?
C17 C16 H16 120.1(10) . . ?
C15 C16 C17 119.86(12) . . ?
C15 C16 H16 120.0(10) . . ?
C14 C15 H15 118.8(10) . . ?
C16 C15 C14 120.40(12) . . ?
C16 C15 H15 120.8(10) . . ?

loop_
_geom_bond_atom_site_label_1
_geom_bond_atom_site_label_2
_geom_bond_distance
_geom_bond_site_symmetry_2
_geom_bond_publ_flag
Cl12 C11 1.6431(13) . ?
O9 C8 1.2213(14) . ?
N7 C1 1.3995(16) . ?
N7 C8 1.3742(16) . ?
N7 H7 0.858(16) . ?
N6 C1 1.3435(16) . ?
N6 C5 1.3359(16) . ?
C4 C10 1.4340(17) . ?
C4 C5 1.3955(16) . ?
C4 C3 1.3934(18) . ?
C1 C2 1.4020(16) . ?
C18 C13 1.3955(18) . ?
C18 C17 1.3880(18) . ?
C18 H18 0.958(15) . ?
C10 C11 1.1941(18) . ?
C8 C13 1.4991(16) . ?
C2 C3 1.3770(18) . ?
C2 H2 0.926(16) . ?
C13 C14 1.3936(17) . ?
C5 H5 0.972(15) . ?
C3 H3 0.962(16) . ?
C17 C16 1.3900(19) . ?
C17 H17 0.946(17) . ?
C14 C15 1.3941(18) . ?
C14 H14 0.969(16) . ?
C16 C15 1.386(2) . ?
C16 H16 0.962(16) . ?
C15 H15 0.973(17) . ?

loop_
_geom_torsion_atom_site_label_1
_geom_torsion_atom_site_label_2
_geom_torsion_atom_site_label_3
_geom_torsion_atom_site_label_4
_geom_torsion
_geom_torsion_site_symmetry_1
_geom_torsion_site_symmetry_2
_geom_torsion_site_symmetry_3
_geom_torsion_site_symmetry_4
_geom_torsion_publ_flag
O9 C8 C13 C18 32.29(16) . . . . ?
O9 C8 C13 C14 -142.04(12) . . . . ?
N7 C1 C2 C3 178.62(11) . . . . ?
N7 C8 C13 C18 -148.92(11) . . . . ?
N7 C8 C13 C14 36.75(16) . . . . ?
N6 C1 C2 C3 0.79(19) . . . . ?
C1 N7 C8 O9 8.25(19) . . . . ?
C1 N7 C8 C13 -170.49(11) . . . . ?
C1 N6 C5 C4 -1.91(18) . . . . ?
C1 C2 C3 C4 0.33(19) . . . . ?
C18 C13 C14 C15 0.20(18) . . . . ?
C18 C17 C16 C15 -0.47(19) . . . . ?
C10 C4 C5 N6 -174.88(11) . . . . ?
C10 C4 C3 C2 175.75(12) . . . . ?
C8 N7 C1 N6 176.01(11) . . . . ?
C8 N7 C1 C2 -1.99(19) . . . . ?
C8 C13 C14 C15 174.41(11) . . . . ?
C13 C18 C17 C16 0.87(18) . . . . ?
C13 C14 C15 C16 0.19(19) . . . . ?
C5 N6 C1 N7 -178.07(10) . . . . ?
C5 N6 C1 C2 -0.04(17) . . . . ?
C5 C4 C3 C2 -2.06(18) . . . . ?
C3 C4 C5 N6 2.96(18) . . . . ?
C17 C18 C13 C8 -175.24(11) . . . . ?
C17 C18 C13 C14 -0.73(18) . . . . ?
C17 C16 C15 C14 -0.05(19) . . . . ?

loop_
_exptl_oxdiff_crystal_face_indexfrac_h
_exptl_oxdiff_crystal_face_indexfrac_k
_exptl_oxdiff_crystal_face_indexfrac_l
_exptl_oxdiff_crystal_face_x
_exptl_oxdiff_crystal_face_y
_exptl_oxdiff_crystal_face_z
-0.0063 2.9933 -1.0003 0.0485 0.0276 -0.2507
0.0063 -2.9933 1.0003 -0.0485 -0.0276 0.2507
0.9918 4.9765 -1.0104 0.3797 0.0754 -0.2658
-0.0049 -2.0062 -0.9944 -0.0537 -0.1963 -0.0018
0.0040 5.0059 0.9908 0.1150 0.3306 -0.1476
-0.9981 -1.9831 0.0102 -0.3312 -0.0479 0.0152
-0.9918 -4.9765 1.0104 -0.3797 -0.0754 0.2658
0.9872 1.9704 -2.0037 0.3055 -0.1656 -0.2178
1.9807 0.9475 -3.0070 0.5625 -0.3588 -0.1850
-0.9941 3.0227 1.0010 -0.2162 0.2827 -0.1324
-0.9824 0.0358 2.9980 -0.2518 0.3619 0.2196
0.9941 -3.0227 -1.0010 0.2162 -0.2827 0.1324
-0.0046 -3.0061 -0.9932 -0.0742 -0.2410 0.0480
-0.9798 10.0411 3.9830 -0.0346 0.9163 -0.1768
0.9801 -11.0410 -3.9818 0.0141 -0.9611 0.2266
